data_7033780
loop_
_publ_author_name
'Bindewald, Elvira'
'Lorenz, Roxana'
'H\"ubner, Olaf'
'Brox, Dominik'
'Herten, Dirk-Peter'
'Kaifer, Elisabeth'
'Himmel, Hans-J\"org'

_publ_section_title
;
 Tetraguanidino-functionalized phenazine and fluorene dyes: synthesis,
 optical properties and metal coordination.
;
_journal_issue 7
_journal_name_full 'Dalton transactions (Cambridge, England : 2003)'
_journal_page_first 3467
_journal_page_last 3485
_journal_paper_doi 10.1039/c4dt03572k
_journal_volume 44
_journal_year 2015
_chemical_formula_sum 'C68.7 H113.4 Cl19.4 N28 Zn5'
_chemical_formula_weight 2346.25
_chemical_name_systematic
;                                                                               
 ?                                                                              
;
_space_group_IT_number 2
_symmetry_cell_setting triclinic
_symmetry_space_group_name_Hall '-P 1'
_symmetry_space_group_name_H-M 'P -1'
_atom_sites_solution_hydrogens geom
_atom_sites_solution_primary direct
_atom_sites_solution_secondary difmap
_audit_creation_method SHELXL-97
_audit_update_record
;
2014-07-29 deposited with the CCDC.
2014-12-09 downloaded from the CCDC.
;
_cell_angle_alpha 90.87(3)
_cell_angle_beta 104.98(3)
_cell_angle_gamma 108.66(3)
_cell_formula_units_Z 2
_cell_length_a 17.629(4)
_cell_length_b 18.298(4)
_cell_length_c 18.587(4)
_cell_measurement_temperature 100
_cell_measurement_theta_max 27.5
_cell_measurement_theta_min 2.5
_cell_volume 5456(3)
_computing_cell_refinement 'DENZO/SKALEPACK (Bruker AXS, 1997-2009)'
_computing_data_collection 'COLLECT (Bruker AXS, 1997-2009)'
_computing_data_reduction 'DENZO/SKALEPACK (Bruker AXS, 1997-2009)'
_computing_molecular_graphics 'XPMA (Zsolnai, Huttner, 1994)'
_computing_publication_material 'SHELXL-97 (Sheldrick, 1997)'
_computing_structure_refinement 'SHELXL-97 (Sheldrick, 1997)'
_computing_structure_solution 'SHELXS-97 (Sheldrick, 1997)'
_diffrn_ambient_temperature 100
_diffrn_measured_fraction_theta_full 0.982
_diffrn_measured_fraction_theta_max 0.982
_diffrn_measurement_device_type 'NONIUS KAPPA CCD'
_diffrn_measurement_method 'O-Scan    '
_diffrn_radiation_monochromator graphite
_diffrn_radiation_source 'fine-focus sealed tube'
_diffrn_radiation_type MoK\a
_diffrn_radiation_wavelength 0.71073
_diffrn_reflns_av_R_equivalents 0.0342
_diffrn_reflns_av_sigmaI/netI 0.0468
_diffrn_reflns_limit_h_max 22
_diffrn_reflns_limit_h_min -22
_diffrn_reflns_limit_k_max 23
_diffrn_reflns_limit_k_min -23
_diffrn_reflns_limit_l_max 24
_diffrn_reflns_limit_l_min -24
_diffrn_reflns_number 45548
_diffrn_reflns_theta_full 27.52
_diffrn_reflns_theta_max 27.52
_diffrn_reflns_theta_min 2.48
_exptl_absorpt_coefficient_mu 1.608
_exptl_absorpt_correction_type none
_exptl_crystal_colour red
_exptl_crystal_density_diffrn 1.428
_exptl_crystal_density_method 'not measured'
_exptl_crystal_description 'box shaped'
_exptl_crystal_F_000 2403
_exptl_crystal_size_max 0.35
_exptl_crystal_size_mid 0.30
_exptl_crystal_size_min 0.30
_platon_squeeze_details
;
;
_refine_diff_density_max 1.300
_refine_diff_density_min -0.978
_refine_diff_density_rms 0.107
_refine_ls_extinction_method none
_refine_ls_goodness_of_fit_ref 0.974
_refine_ls_hydrogen_treatment constr
_refine_ls_matrix_type full
_refine_ls_number_parameters 1225
_refine_ls_number_reflns 24658
_refine_ls_number_restraints 4
_refine_ls_restrained_S_all 0.974
_refine_ls_R_factor_all 0.0849
_refine_ls_R_factor_gt 0.0633
_refine_ls_shift/su_max 0.001
_refine_ls_shift/su_mean 0.000
_refine_ls_structure_factor_coef Fsqd
_refine_ls_weighting_details 'calc w=1/[\s^2^(Fo^2^)+(0.0996P)^2^+15.5076P] where P=(Fo^2^+2Fc^2^)/3'
_refine_ls_weighting_scheme calc
_refine_ls_wR_factor_gt 0.1829
_refine_ls_wR_factor_ref 0.1970
_reflns_number_gt 17936
_reflns_number_total 24658
_reflns_threshold_expression >2sigma(I)
_cod_data_source_file c4dt03572k2.cif
_cod_data_source_block eb243
_cod_depositor_comments 'Adding full bibliography for 7033775--7033781.cif.'
_cod_original_cell_volume 5455.9(19)
_cod_original_sg_symbol_H-M P-1
_cod_original_formula_sum 'C68.70 H113.40 Cl19.40 N28 Zn5'
_cod_database_code 7033780

loop_
_symmetry_equiv_pos_as_xyz
'x, y, z'
'-x, -y, -z'

loop_
_atom_site_label
_atom_site_type_symbol
_atom_site_fract_x
_atom_site_fract_y
_atom_site_fract_z
_atom_site_U_iso_or_equiv
_atom_site_adp_type
_atom_site_occupancy
_atom_site_symmetry_multiplicity
_atom_site_calc_flag
_atom_site_refinement_flags
_atom_site_disorder_assembly
_atom_site_disorder_group
Zn1 Zn 0.09398(3) 0.13244(3) 0.19879(3) 0.03387(12) Uani 1 1 d . . .
Zn2 Zn 0.85253(3) 0.40205(4) 0.20667(3) 0.04977(16) Uani 1 1 d . A .
Zn3 Zn 0.72222(3) 0.84381(4) 0.16926(3) 0.05072(16) Uani 1 1 d . . .
Zn4 Zn 0.60720(3) 0.25975(3) 0.52947(3) 0.04410(14) Uani 1 1 d . . .
Zn5 Zn 0.46334(3) 0.45896(3) 0.21528(3) 0.03946(13) Uani 1 1 d . . .
Cl1 Cl -0.02775(7) 0.08266(9) 0.11402(7) 0.0559(3) Uani 1 1 d . . .
Cl2 Cl 0.09557(8) 0.13016(7) 0.31998(6) 0.0464(3) Uani 1 1 d . . .
Cl3 Cl 0.94678(8) 0.39300(9) 0.30902(7) 0.0560(3) Uani 1 1 d . . .
Cl4 Cl 0.90780(10) 0.46409(12) 0.11957(9) 0.0773(5) Uani 1 1 d . . .
Cl5 Cl 0.80603(8) 0.80571(9) 0.11620(7) 0.0589(3) Uani 1 1 d . . .
Cl6 Cl 0.68993(10) 0.94730(11) 0.13292(9) 0.0738(4) Uani 1 1 d . . .
Cl7 Cl 0.52101(8) 0.20909(8) 0.59784(7) 0.0555(3) Uani 1 1 d . . .
Cl8 Cl 0.68540(9) 0.18844(8) 0.51406(9) 0.0596(3) Uani 1 1 d . . .
Cl9 Cl 0.36760(7) 0.48073(7) 0.26417(7) 0.0506(3) Uani 1 1 d . . .
Cl10 Cl 0.45530(8) 0.48662(8) 0.09726(6) 0.0520(3) Uani 1 1 d . . .
N1 N 0.1708(2) 0.2358(2) 0.18038(19) 0.0350(7) Uani 1 1 d . . .
N2 N 0.1678(2) 0.3278(2) 0.0934(2) 0.0396(8) Uani 1 1 d . . .
N3 N 0.1192(2) 0.3350(2) 0.1971(2) 0.0418(8) Uani 1 1 d . . .
N4 N 0.1755(2) 0.0907(2) 0.16626(19) 0.0347(7) Uani 1 1 d . . .
N5 N 0.1039(2) -0.0415(2) 0.1485(2) 0.0413(8) Uani 1 1 d . . .
N6 N 0.1834(2) 0.0105(2) 0.0689(2) 0.0409(8) Uani 1 1 d . . .
N7 N 0.7589(2) 0.4431(3) 0.2104(2) 0.0447(9) Uani 1 1 d . A .
N8 N 0.8235(2) 0.5755(3) 0.2289(2) 0.0492(10) Uani 1 1 d . A .
N9 N 0.7130(2) 0.5219(3) 0.1224(2) 0.0498(10) Uani 1 1 d . A .
N10 N 0.7601(2) 0.2982(3) 0.1896(3) 0.0585(13) Uani 1 1 d . . .
N13 N 0.4650(2) 0.3454(2) 0.19959(19) 0.0368(8) Uani 1 1 d . A .
N14 N 0.4695(2) 0.1928(2) 0.1805(2) 0.0395(8) Uani 1 1 d . . .
N51 N 0.6180(2) 0.7529(3) 0.1699(2) 0.0533(11) Uani 1 1 d . . .
N52 N 0.5272(3) 0.7418(3) 0.0520(2) 0.0694(15) Uani 1 1 d . . .
N53 N 0.4740(3) 0.7192(3) 0.1538(2) 0.0556(11) Uani 1 1 d . . .
N54 N 0.7543(2) 0.8286(3) 0.2808(2) 0.0452(9) Uani 1 1 d . . .
N55 N 0.8677(2) 0.9358(2) 0.3399(2) 0.0445(9) Uani 1 1 d . . .
N56 N 0.7774(2) 0.8746(3) 0.4074(2) 0.0493(10) Uani 1 1 d . . .
N57 N 0.5389(2) 0.2996(2) 0.4439(2) 0.0405(8) Uani 1 1 d . . .
N58 N 0.4191(2) 0.1968(2) 0.3897(2) 0.0417(8) Uani 1 1 d . . .
N59 N 0.4067(2) 0.3109(2) 0.4339(2) 0.0416(8) Uani 1 1 d . . .
N60 N 0.6870(2) 0.3709(2) 0.5412(2) 0.0478(10) Uani 1 1 d . . .
N61 N 0.7907(3) 0.3876(3) 0.6517(3) 0.0706(16) Uani 1 1 d . . .
N62 N 0.8282(3) 0.4070(3) 0.5409(4) 0.0750(17) Uani 1 1 d . . .
N63 N 0.5704(2) 0.5210(2) 0.30031(19) 0.0403(8) Uani 1 1 d . . .
N64 N 0.7226(2) 0.5988(2) 0.4097(2) 0.0451(9) Uani 1 1 d . . .
C1 C 0.2476(2) 0.2288(3) 0.1790(2) 0.0343(9) Uani 1 1 d . . .
C2 C 0.2509(2) 0.1505(3) 0.1716(2) 0.0336(8) Uani 1 1 d . . .
C3 C 0.3244(2) 0.1411(3) 0.1726(2) 0.0363(9) Uani 1 1 d . . .
H3 H 0.3265 0.0911 0.1680 0.044 Uiso 1 1 calc R . .
C4 C 0.3985(2) 0.2053(3) 0.1804(2) 0.0380(9) Uani 1 1 d . . .
C5 C 0.3953(2) 0.2825(3) 0.1889(2) 0.0367(9) Uani 1 1 d . . .
C6 C 0.3190(2) 0.2916(3) 0.1882(2) 0.0371(9) Uani 1 1 d . . .
H6 H 0.3168 0.3413 0.1942 0.045 Uiso 1 1 calc R . .
C7 C 0.6836(3) 0.3833(3) 0.2013(2) 0.0433(11) Uani 1 1 d . . .
C8 C 0.6846(3) 0.3053(3) 0.1940(2) 0.0440(11) Uani 1 1 d . A .
C9 C 0.6127(3) 0.2439(3) 0.1861(3) 0.0439(11) Uani 1 1 d . . .
H9 H 0.6132 0.1937 0.1791 0.053 Uiso 1 1 calc R A .
C10 C 0.5375(3) 0.2552(3) 0.1884(2) 0.0422(10) Uani 1 1 d . A .
C11 C 0.5369(2) 0.3325(3) 0.1969(2) 0.0384(9) Uani 1 1 d . . .
C12 C 0.6105(3) 0.3956(3) 0.2032(2) 0.0427(10) Uani 1 1 d . A .
H12 H 0.6100 0.4460 0.2086 0.051 Uiso 1 1 calc R . .
C13 C 0.1546(2) 0.2997(3) 0.1575(2) 0.0360(9) Uani 1 1 d . . .
C14 C 0.1694(3) 0.2769(3) 0.0332(3) 0.0486(11) Uani 1 1 d . . .
H14A H 0.2261 0.2814 0.0368 0.073 Uiso 1 1 calc R . .
H14B H 0.1448 0.2916 -0.0142 0.073 Uiso 1 1 calc R . .
H14C H 0.1384 0.2242 0.0375 0.073 Uiso 1 1 calc R . .
C15 C 0.1985(3) 0.4106(3) 0.0859(3) 0.0516(12) Uani 1 1 d . . .
H15A H 0.2098 0.4396 0.1331 0.077 Uiso 1 1 calc R . .
H15B H 0.1571 0.4238 0.0489 0.077 Uiso 1 1 calc R . .
H15C H 0.2488 0.4227 0.0706 0.077 Uiso 1 1 calc R . .
C16 C 0.0667(4) 0.3797(4) 0.1635(3) 0.0566(13) Uani 1 1 d . . .
H16A H 0.0977 0.4341 0.1761 0.085 Uiso 1 1 calc R . .
H16B H 0.0187 0.3669 0.1823 0.085 Uiso 1 1 calc R . .
H16C H 0.0491 0.3677 0.1101 0.085 Uiso 1 1 calc R . .
C17 C 0.1324(4) 0.3306(3) 0.2773(3) 0.0528(12) Uani 1 1 d . . .
H17A H 0.1630 0.2959 0.2932 0.079 Uiso 1 1 calc R . .
H17B H 0.0794 0.3116 0.2881 0.079 Uiso 1 1 calc R . .
H17C H 0.1634 0.3812 0.3036 0.079 Uiso 1 1 calc R . .
C18 C 0.1560(2) 0.0210(3) 0.1286(2) 0.0367(9) Uani 1 1 d . . .
C19 C 0.0917(4) -0.0421(3) 0.2219(3) 0.0558(13) Uani 1 1 d . . .
H19A H 0.1394 -0.0049 0.2564 0.084 Uiso 1 1 calc R . .
H19B H 0.0846 -0.0929 0.2380 0.084 Uiso 1 1 calc R . .
H19C H 0.0429 -0.0288 0.2206 0.084 Uiso 1 1 calc R . .
C20 C 0.0395(4) -0.1021(3) 0.0928(3) 0.0567(13) Uani 1 1 d . . .
H20A H 0.0403 -0.0879 0.0435 0.085 Uiso 1 1 calc R . .
H20B H -0.0141 -0.1079 0.0998 0.085 Uiso 1 1 calc R . .
H20C H 0.0502 -0.1503 0.0988 0.085 Uiso 1 1 calc R . .
C21 C 0.2003(3) -0.0611(4) 0.0532(3) 0.0580(14) Uani 1 1 d . . .
H21A H 0.2054 -0.0879 0.0972 0.087 Uiso 1 1 calc R . .
H21B H 0.2513 -0.0481 0.0390 0.087 Uiso 1 1 calc R . .
H21C H 0.1553 -0.0939 0.0131 0.087 Uiso 1 1 calc R . .
C22 C 0.2003(3) 0.0687(3) 0.0178(3) 0.0515(12) Uani 1 1 d . . .
H22A H 0.1771 0.1079 0.0260 0.077 Uiso 1 1 calc R . .
H22B H 0.1756 0.0448 -0.0329 0.077 Uiso 1 1 calc R . .
H22C H 0.2594 0.0920 0.0264 0.077 Uiso 1 1 calc R . .
C23 C 0.7633(3) 0.5132(3) 0.1873(3) 0.0460(11) Uani 1 1 d . . .
C24 C 0.8691(3) 0.6420(4) 0.1954(3) 0.0652(16) Uani 1 1 d . . .
H24A H 0.8504 0.6315 0.1418 0.098 Uiso 1 1 calc R A .
H24B H 0.9278 0.6501 0.2123 0.098 Uiso 1 1 calc R . .
H24C H 0.8589 0.6876 0.2102 0.098 Uiso 1 1 calc R . .
C25 C 0.8619(3) 0.5721(4) 0.3075(3) 0.0545(13) Uani 1 1 d . . .
H25A H 0.8246 0.5317 0.3265 0.082 Uiso 1 1 calc R A .
H25B H 0.8737 0.6209 0.3354 0.082 Uiso 1 1 calc R . .
H25C H 0.9129 0.5615 0.3125 0.082 Uiso 1 1 calc R . .
C26 C 0.6727(3) 0.4592(4) 0.0615(3) 0.0573(14) Uani 1 1 d . . .
H26A H 0.7006 0.4216 0.0690 0.086 Uiso 1 1 calc R A .
H26B H 0.6754 0.4798 0.0147 0.086 Uiso 1 1 calc R . .
H26C H 0.6154 0.4349 0.0608 0.086 Uiso 1 1 calc R . .
C27 C 0.6901(3) 0.5913(4) 0.1094(3) 0.0592(15) Uani 1 1 d . . .
H27A H 0.7129 0.6263 0.1546 0.089 Uiso 1 1 calc R A .
H27B H 0.6304 0.5771 0.0947 0.089 Uiso 1 1 calc R . .
H27C H 0.7118 0.6162 0.0704 0.089 Uiso 1 1 calc R . .
C28 C 0.7775(8) 0.2258(9) 0.2214(8) 0.030(3) Uani 0.50 1 d PD A 1
N11 N 0.8247(4) 0.1978(5) 0.1884(5) 0.0363(16) Uani 0.50 1 d PD A 1
C29 C 0.8295(10) 0.2132(11) 0.1129(7) 0.066(4) Uani 0.50 1 d P A 1
H29A H 0.7759 0.2121 0.0825 0.099 Uiso 0.50 1 calc PR A 1
H29B H 0.8456 0.1742 0.0919 0.099 Uiso 0.50 1 calc PR A 1
H29C H 0.8699 0.2633 0.1145 0.099 Uiso 0.50 1 calc PR A 1
C30 C 0.8832(7) 0.1617(8) 0.2297(6) 0.053(3) Uani 0.50 1 d P A 1
H30A H 0.8853 0.1652 0.2818 0.079 Uiso 0.50 1 calc PR A 1
H30B H 0.9377 0.1879 0.2240 0.079 Uiso 0.50 1 calc PR A 1
H30C H 0.8652 0.1081 0.2104 0.079 Uiso 0.50 1 calc PR A 1
N12 N 0.7579(7) 0.1936(9) 0.2807(8) 0.037(3) Uani 0.50 1 d PD A 1
C31 C 0.7324(7) 0.1107(7) 0.2835(8) 0.057(3) Uani 0.50 1 d P A 1
H31A H 0.6746 0.0913 0.2824 0.085 Uiso 0.50 1 calc PR A 1
H31B H 0.7653 0.0992 0.3288 0.085 Uiso 0.50 1 calc PR A 1
H31C H 0.7402 0.0864 0.2411 0.085 Uiso 0.50 1 calc PR A 1
C32 C 0.7429(9) 0.2357(9) 0.3393(7) 0.047(3) Uani 0.50 1 d P A 1
H32A H 0.7730 0.2900 0.3417 0.071 Uiso 0.50 1 calc PR A 1
H32B H 0.7616 0.2173 0.3865 0.071 Uiso 0.50 1 calc PR A 1
H32C H 0.6844 0.2275 0.3286 0.071 Uiso 0.50 1 calc PR A 1
C128 C 0.7771(8) 0.2436(10) 0.1882(10) 0.053(4) Uani 0.50 1 d PD A 2
N111 N 0.8164(8) 0.2269(7) 0.1386(11) 0.080(5) Uani 0.50 1 d PD A 2
C129 C 0.8120(12) 0.2596(10) 0.0688(11) 0.103(7) Uani 0.50 1 d P A 2
H12A H 0.8645 0.2987 0.0714 0.155 Uiso 0.50 1 calc PR A 2
H12B H 0.7689 0.2825 0.0587 0.155 Uiso 0.50 1 calc PR A 2
H12C H 0.7997 0.2196 0.0293 0.155 Uiso 0.50 1 calc PR A 2
C130 C 0.8722(14) 0.1874(11) 0.156(2) 0.156(13) Uani 0.50 1 d P A 2
H13A H 0.8829 0.1799 0.2085 0.233 Uiso 0.50 1 calc PR A 2
H13B H 0.9233 0.2168 0.1460 0.233 Uiso 0.50 1 calc PR A 2
H13C H 0.8492 0.1379 0.1268 0.233 Uiso 0.50 1 calc PR A 2
N112 N 0.7585(8) 0.1947(9) 0.2410(13) 0.055(4) Uani 0.50 1 d PD A 2
C131 C 0.7345(9) 0.1087(8) 0.2224(13) 0.093(6) Uani 0.50 1 d P A 2
H13D H 0.6748 0.0859 0.2074 0.139 Uiso 0.50 1 calc PR A 2
H13E H 0.7572 0.0864 0.2656 0.139 Uiso 0.50 1 calc PR A 2
H13F H 0.7560 0.0989 0.1821 0.139 Uiso 0.50 1 calc PR A 2
C132 C 0.7479(9) 0.2193(10) 0.3079(10) 0.057(4) Uani 0.50 1 d P A 2
H13G H 0.7649 0.2750 0.3138 0.086 Uiso 0.50 1 calc PR A 2
H13H H 0.7812 0.2023 0.3491 0.086 Uiso 0.50 1 calc PR A 2
H13I H 0.6903 0.1978 0.3069 0.086 Uiso 0.50 1 calc PR A 2
C51 C 0.6362(3) 0.7114(3) 0.2306(2) 0.0475(12) Uani 1 1 d . . .
C52 C 0.7127(3) 0.7509(3) 0.2889(2) 0.0453(11) Uani 1 1 d . . .
C53 C 0.7402(3) 0.7113(3) 0.3455(3) 0.0481(11) Uani 1 1 d . . .
H53 H 0.7910 0.7356 0.3810 0.058 Uiso 1 1 calc R . .
C54 C 0.6936(3) 0.6341(3) 0.3517(3) 0.0436(10) Uani 1 1 d . . .
C55 C 0.6159(3) 0.5949(3) 0.2954(2) 0.0434(11) Uani 1 1 d . . .
C56 C 0.5908(3) 0.6363(3) 0.2351(3) 0.0477(12) Uani 1 1 d . . .
H56 H 0.5420 0.6116 0.1974 0.057 Uiso 1 1 calc R . .
C57 C 0.5798(3) 0.3752(3) 0.4316(2) 0.0385(9) Uani 1 1 d . . .
C58 C 0.6618(3) 0.4137(3) 0.4841(3) 0.0418(10) Uani 1 1 d . . .
C59 C 0.7049(3) 0.4877(3) 0.4760(3) 0.0459(11) Uani 1 1 d . . .
H59 H 0.7550 0.5138 0.5116 0.055 Uiso 1 1 calc R . .
C60 C 0.6757(3) 0.5261(3) 0.4152(3) 0.0431(10) Uani 1 1 d . . .
C61 C 0.5971(3) 0.4868(3) 0.3609(2) 0.0412(10) Uani 1 1 d . . .
C62 C 0.5505(3) 0.4121(3) 0.3733(2) 0.0412(10) Uani 1 1 d . . .
H62 H 0.4980 0.3871 0.3406 0.049 Uiso 1 1 calc R . .
C63 C 0.5405(3) 0.7374(3) 0.1264(3) 0.0566(14) Uani 1 1 d . . .
C64 C 0.5866(4) 0.7343(5) 0.0134(3) 0.079(2) Uani 1 1 d . . .
H64A H 0.6204 0.7849 0.0063 0.119 Uiso 1 1 calc R . .
H64B H 0.5572 0.7046 -0.0344 0.119 Uiso 1 1 calc R . .
H64C H 0.6216 0.7085 0.0429 0.119 Uiso 1 1 calc R . .
C65 C 0.4619(4) 0.7704(5) 0.0090(4) 0.089(3) Uani 1 1 d . . .
H65A H 0.4375 0.7892 0.0427 0.133 Uiso 1 1 calc R . .
H65B H 0.4196 0.7289 -0.0256 0.133 Uiso 1 1 calc R . .
H65C H 0.4858 0.8118 -0.0180 0.133 Uiso 1 1 calc R . .
C66 C 0.4806(3) 0.7439(4) 0.2315(3) 0.0555(13) Uani 1 1 d . . .
H66A H 0.4824 0.7019 0.2615 0.083 Uiso 1 1 calc R . .
H66B H 0.4332 0.7583 0.2326 0.083 Uiso 1 1 calc R . .
H66C H 0.5306 0.7875 0.2510 0.083 Uiso 1 1 calc R . .
C67 C 0.3922(3) 0.6648(4) 0.1131(3) 0.0648(16) Uani 1 1 d . . .
H67A H 0.3962 0.6410 0.0684 0.097 Uiso 1 1 calc R . .
H67B H 0.3531 0.6922 0.0998 0.097 Uiso 1 1 calc R . .
H67C H 0.3734 0.6255 0.1442 0.097 Uiso 1 1 calc R . .
C68 C 0.7994(3) 0.8780(3) 0.3418(3) 0.0421(10) Uani 1 1 d . . .
C69 C 0.9122(3) 0.9333(3) 0.2832(3) 0.0554(13) Uani 1 1 d . . .
H69A H 0.8974 0.8806 0.2626 0.083 Uiso 1 1 calc R . .
H69B H 0.9712 0.9541 0.3061 0.083 Uiso 1 1 calc R . .
H69C H 0.8968 0.9637 0.2439 0.083 Uiso 1 1 calc R . .
C70 C 0.8990(3) 1.0093(3) 0.3870(3) 0.0537(12) Uani 1 1 d . . .
H70A H 0.8574 1.0134 0.4100 0.081 Uiso 1 1 calc R . .
H70B H 0.9118 1.0514 0.3569 0.081 Uiso 1 1 calc R . .
H70C H 0.9485 1.0118 0.4252 0.081 Uiso 1 1 calc R . .
C71 C 0.8385(4) 0.8824(3) 0.4796(3) 0.0554(13) Uani 1 1 d . . .
H71A H 0.8257 0.8342 0.5012 0.083 Uiso 1 1 calc R . .
H71B H 0.8368 0.9225 0.5125 0.083 Uiso 1 1 calc R . .
H71C H 0.8932 0.8958 0.4725 0.083 Uiso 1 1 calc R . .
C72 C 0.6903(3) 0.8430(4) 0.4083(3) 0.0635(16) Uani 1 1 d . . .
H72A H 0.6547 0.8388 0.3586 0.095 Uiso 1 1 calc R . .
H72B H 0.6793 0.8768 0.4411 0.095 Uiso 1 1 calc R . .
H72C H 0.6799 0.7926 0.4258 0.095 Uiso 1 1 calc R . .
C73 C 0.4546(3) 0.2700(3) 0.4215(2) 0.0395(9) Uani 1 1 d . . .
C74 C 0.4689(3) 0.1583(3) 0.3629(3) 0.0503(12) Uani 1 1 d . . .
H74A H 0.5111 0.1958 0.3461 0.075 Uiso 1 1 calc R . .
H74B H 0.4336 0.1196 0.3221 0.075 Uiso 1 1 calc R . .
H74C H 0.4949 0.1341 0.4029 0.075 Uiso 1 1 calc R . .
C75 C 0.3384(3) 0.1454(3) 0.3955(3) 0.0513(12) Uani 1 1 d . . .
H75A H 0.3178 0.1718 0.4271 0.077 Uiso 1 1 calc R . .
H75B H 0.3450 0.0996 0.4167 0.077 Uiso 1 1 calc R . .
H75C H 0.2995 0.1312 0.3466 0.077 Uiso 1 1 calc R . .
C76 C 0.4392(3) 0.3756(3) 0.4928(3) 0.0509(12) Uani 1 1 d . . .
H76A H 0.4862 0.3704 0.5295 0.076 Uiso 1 1 calc R . .
H76B H 0.3966 0.3755 0.5162 0.076 Uiso 1 1 calc R . .
H76C H 0.4563 0.4235 0.4714 0.076 Uiso 1 1 calc R . .
C77 C 0.3251(3) 0.3043(3) 0.3827(3) 0.0507(12) Uani 1 1 d . . .
H77A H 0.3120 0.2665 0.3409 0.076 Uiso 1 1 calc R . .
H77B H 0.3271 0.3537 0.3649 0.076 Uiso 1 1 calc R . .
H77C H 0.2831 0.2884 0.4088 0.076 Uiso 1 1 calc R . .
C78 C 0.7693(3) 0.3900(3) 0.5772(4) 0.0595(15) Uani 1 1 d . . .
C79 C 0.7349(5) 0.3927(5) 0.6958(4) 0.090(3) Uani 1 1 d . . .
H79A H 0.6964 0.4165 0.6689 0.136 Uiso 1 1 calc R . .
H79B H 0.7670 0.4233 0.7428 0.136 Uiso 1 1 calc R . .
H79C H 0.7047 0.3415 0.7050 0.136 Uiso 1 1 calc R . .
C80 C 0.8662(4) 0.3711(4) 0.6905(5) 0.094(3) Uani 1 1 d . . .
H80A H 0.8870 0.3511 0.6545 0.141 Uiso 1 1 calc R . .
H80B H 0.8533 0.3335 0.7249 0.141 Uiso 1 1 calc R . .
H80C H 0.9078 0.4181 0.7176 0.141 Uiso 1 1 calc R . .
C81 C 0.9089(4) 0.4689(4) 0.5719(7) 0.116(4) Uani 1 1 d . . .
H81A H 0.9116 0.4895 0.6207 0.174 Uiso 1 1 calc R . .
H81B H 0.9145 0.5094 0.5395 0.174 Uiso 1 1 calc R . .
H81C H 0.9532 0.4481 0.5759 0.174 Uiso 1 1 calc R . .
C82 C 0.8091(4) 0.3791(4) 0.4632(5) 0.086(2) Uani 1 1 d . . .
H82A H 0.7592 0.3346 0.4502 0.129 Uiso 1 1 calc R . .
H82B H 0.8545 0.3649 0.4552 0.129 Uiso 1 1 calc R . .
H82C H 0.8010 0.4192 0.4326 0.129 Uiso 1 1 calc R . .
C91 C 0.6672(4) 0.1223(4) 0.7003(4) 0.0727(17) Uani 1 1 d . . .
H91A H 0.6119 0.1103 0.7069 0.087 Uiso 1 1 calc R . .
H91B H 0.6654 0.1383 0.6505 0.087 Uiso 1 1 calc R . .
Cl11 Cl 0.73818(14) 0.19840(12) 0.76776(14) 0.0962(6) Uani 1 1 d . . .
Cl12 Cl 0.69678(11) 0.04034(10) 0.70889(12) 0.0793(5) Uani 1 1 d . . .
C92 C 0.8658(4) 0.1608(4) 0.6156(4) 0.0751(18) Uani 1 1 d . . .
H92A H 0.8301 0.1552 0.6485 0.090 Uiso 1 1 calc R . .
H92B H 0.8455 0.1872 0.5739 0.090 Uiso 1 1 calc R . .
Cl13 Cl 0.96758(11) 0.21807(11) 0.66474(11) 0.0807(5) Uani 1 1 d . . .
Cl14 Cl 0.85879(16) 0.06928(12) 0.58153(11) 0.0974(7) Uani 1 1 d . . .
C93 C 1.0142(3) 0.2531(4) 0.4122(3) 0.0577(13) Uani 1 1 d . . .
H93A H 0.9888 0.2847 0.3795 0.069 Uiso 1 1 calc R . .
H93B H 1.0266 0.2177 0.3814 0.069 Uiso 1 1 calc R . .
Cl15 Cl 1.10784(9) 0.31356(9) 0.47567(8) 0.0615(3) Uani 1 1 d . . .
Cl16 Cl 0.94386(12) 0.19975(11) 0.45934(11) 0.0850(5) Uani 1 1 d . . .
C94 C 0.9355(4) 0.3954(4) -0.0530(3) 0.0572(15) Uani 0.90 1 d P . .
H94A H 0.9738 0.4347 -0.0731 0.069 Uiso 0.90 1 calc PR . .
H94B H 0.9448 0.4132 -0.0010 0.069 Uiso 0.90 1 calc PR . .
Cl17 Cl 0.95782(16) 0.31147(16) -0.05655(14) 0.1045(8) Uani 0.90 1 d P . .
Cl18 Cl 0.83301(12) 0.38595(13) -0.10279(12) 0.0826(6) Uani 0.90 1 d P . .
C96 C 0.4802(8) 1.0025(9) 0.1220(7) 0.065(4) Uani 0.50 1 d PD B 1
H96A H 0.5325 0.9989 0.1173 0.078 Uiso 0.50 1 calc PR B 1
H96B H 0.4928 1.0472 0.1573 0.078 Uiso 0.50 1 calc PR B 1
Cl21 Cl 0.42024(18) 1.0145(2) 0.03431(18) 0.0662(7) Uani 0.50 1 d PD B 1
Cl22 Cl 0.4269(3) 0.9190(2) 0.1555(2) 0.0805(10) Uani 0.50 1 d PD B 1
C97 C 0.4754(14) 0.9461(7) 0.0925(16) 0.079(7) Uani 0.30 1 d PD C 2
H97A H 0.5274 0.9415 0.1221 0.095 Uiso 0.30 1 calc PR C 2
H97B H 0.4714 0.9354 0.0402 0.095 Uiso 0.30 1 calc PR C 2
Cl23 Cl 0.3926(3) 0.8767(3) 0.1147(3) 0.0614(11) Uani 0.30 1 d PD C 2
Cl24 Cl 0.4774(4) 1.0405(4) 0.1084(5) 0.0791(18) Uani 0.30 1 d PD C 2

loop_
_atom_site_aniso_label
_atom_site_aniso_U_11
_atom_site_aniso_U_22
_atom_site_aniso_U_33
_atom_site_aniso_U_23
_atom_site_aniso_U_13
_atom_site_aniso_U_12
Zn1 0.0244(2) 0.0419(3) 0.0329(2) 0.00013(19) 0.00874(18) 0.00756(19)
Zn2 0.0232(2) 0.0808(4) 0.0399(3) -0.0032(3) 0.0089(2) 0.0105(2)
Zn3 0.0397(3) 0.0653(4) 0.0314(3) 0.0045(2) 0.0100(2) -0.0035(3)
Zn4 0.0384(3) 0.0436(3) 0.0447(3) -0.0052(2) 0.0016(2) 0.0146(2)
Zn5 0.0260(2) 0.0515(3) 0.0319(2) -0.0014(2) 0.00534(18) 0.0033(2)
Cl1 0.0281(5) 0.0767(9) 0.0521(7) -0.0183(6) 0.0007(5) 0.0125(5)
Cl2 0.0525(6) 0.0483(6) 0.0357(5) 0.0011(4) 0.0175(5) 0.0090(5)
Cl3 0.0384(6) 0.0698(8) 0.0517(7) -0.0056(6) -0.0019(5) 0.0191(6)
Cl4 0.0605(8) 0.1258(15) 0.0705(9) 0.0307(9) 0.0430(8) 0.0438(9)
Cl5 0.0555(7) 0.0688(8) 0.0405(6) 0.0006(6) 0.0217(5) -0.0015(6)
Cl6 0.0597(8) 0.1022(12) 0.0617(9) 0.0279(8) 0.0188(7) 0.0278(8)
Cl7 0.0506(7) 0.0647(8) 0.0515(7) -0.0026(6) 0.0124(5) 0.0214(6)
Cl8 0.0510(7) 0.0553(8) 0.0759(9) -0.0012(6) 0.0134(6) 0.0261(6)
Cl9 0.0342(5) 0.0533(7) 0.0588(7) -0.0080(5) 0.0140(5) 0.0072(5)
Cl10 0.0443(6) 0.0645(8) 0.0317(5) 0.0020(5) 0.0021(4) 0.0044(5)
N1 0.0345(17) 0.0380(19) 0.0333(17) 0.0009(14) 0.0143(14) 0.0094(14)
N2 0.0315(17) 0.046(2) 0.043(2) 0.0094(16) 0.0112(15) 0.0140(15)
N3 0.0349(19) 0.049(2) 0.047(2) 0.0063(17) 0.0158(16) 0.0176(16)
N4 0.0229(15) 0.046(2) 0.0330(17) -0.0019(15) 0.0062(13) 0.0102(14)
N5 0.041(2) 0.040(2) 0.042(2) 0.0030(16) 0.0135(16) 0.0111(16)
N6 0.0307(17) 0.052(2) 0.0356(19) -0.0058(16) 0.0057(14) 0.0119(16)
N7 0.0239(16) 0.070(3) 0.0333(18) -0.0009(18) 0.0068(14) 0.0073(17)
N8 0.0261(17) 0.072(3) 0.040(2) 0.0010(19) 0.0054(15) 0.0065(18)
N9 0.0303(18) 0.073(3) 0.038(2) 0.0109(19) 0.0090(15) 0.0061(18)
N10 0.0245(18) 0.082(3) 0.057(3) -0.034(2) 0.0086(17) 0.005(2)
N13 0.0229(15) 0.053(2) 0.0298(17) -0.0002(15) 0.0060(13) 0.0074(15)
N14 0.0222(16) 0.060(2) 0.0331(18) -0.0051(16) 0.0040(13) 0.0123(15)
N51 0.036(2) 0.075(3) 0.0295(19) 0.0074(18) 0.0049(15) -0.0043(19)
N52 0.048(2) 0.097(4) 0.030(2) 0.014(2) 0.0012(18) -0.012(2)
N53 0.042(2) 0.071(3) 0.033(2) 0.0074(19) 0.0011(16) -0.002(2)
N54 0.0349(19) 0.059(2) 0.0327(19) 0.0026(17) 0.0104(15) 0.0024(17)
N55 0.0357(19) 0.050(2) 0.041(2) 0.0015(17) 0.0096(16) 0.0056(17)
N56 0.039(2) 0.062(3) 0.0303(18) 0.0004(17) 0.0050(15) -0.0016(18)
N57 0.0329(18) 0.045(2) 0.0366(19) -0.0060(16) 0.0013(15) 0.0105(16)
N58 0.0374(19) 0.043(2) 0.0376(19) -0.0032(16) 0.0069(15) 0.0076(16)
N59 0.0311(18) 0.050(2) 0.0386(19) -0.0010(16) 0.0051(15) 0.0111(16)
N60 0.0349(19) 0.040(2) 0.057(2) -0.0046(18) -0.0035(17) 0.0117(16)
N61 0.063(3) 0.052(3) 0.075(3) -0.018(2) -0.031(3) 0.032(2)
N62 0.035(2) 0.044(3) 0.127(5) 0.005(3) -0.002(3) 0.0065(19)
N63 0.0276(17) 0.056(2) 0.0271(17) -0.0035(15) 0.0058(13) 0.0023(16)
N64 0.0318(18) 0.053(2) 0.042(2) -0.0039(17) 0.0059(15) 0.0070(17)
C1 0.0241(18) 0.049(2) 0.0267(18) 0.0000(17) 0.0052(14) 0.0100(17)
C2 0.0250(18) 0.044(2) 0.0281(18) 0.0003(16) 0.0063(15) 0.0085(16)
C3 0.0264(19) 0.048(2) 0.032(2) -0.0028(17) 0.0050(15) 0.0130(17)
C4 0.0263(19) 0.056(3) 0.0275(19) -0.0024(18) 0.0036(15) 0.0117(18)
C5 0.0265(19) 0.051(3) 0.0266(19) -0.0023(17) 0.0039(15) 0.0087(17)
C6 0.0267(19) 0.052(3) 0.0299(19) 0.0003(17) 0.0067(15) 0.0101(17)
C7 0.0263(19) 0.070(3) 0.029(2) -0.001(2) 0.0076(16) 0.011(2)
C8 0.029(2) 0.065(3) 0.033(2) -0.008(2) 0.0077(17) 0.011(2)
C9 0.027(2) 0.062(3) 0.039(2) -0.007(2) 0.0074(17) 0.0127(19)
C10 0.028(2) 0.066(3) 0.028(2) -0.0035(19) 0.0038(16) 0.013(2)
C11 0.0241(18) 0.058(3) 0.0291(19) -0.0018(18) 0.0063(15) 0.0090(18)
C12 0.0251(19) 0.066(3) 0.034(2) 0.002(2) 0.0093(16) 0.0108(19)
C13 0.0202(17) 0.044(2) 0.037(2) 0.0000(17) 0.0039(15) 0.0051(16)
C14 0.039(2) 0.073(3) 0.036(2) 0.005(2) 0.0083(19) 0.023(2)
C15 0.041(3) 0.053(3) 0.057(3) 0.017(2) 0.015(2) 0.010(2)
C16 0.054(3) 0.071(4) 0.061(3) 0.017(3) 0.021(3) 0.038(3)
C17 0.062(3) 0.062(3) 0.045(3) 0.007(2) 0.021(2) 0.029(3)
C18 0.0267(19) 0.050(3) 0.034(2) 0.0022(18) 0.0043(16) 0.0159(17)
C19 0.071(4) 0.049(3) 0.054(3) 0.015(2) 0.031(3) 0.017(3)
C20 0.056(3) 0.043(3) 0.063(3) -0.005(2) 0.018(3) 0.005(2)
C21 0.046(3) 0.078(4) 0.051(3) -0.018(3) 0.003(2) 0.031(3)
C22 0.035(2) 0.071(3) 0.035(2) -0.006(2) 0.0098(18) 0.000(2)
C23 0.0241(19) 0.072(3) 0.039(2) 0.007(2) 0.0127(17) 0.009(2)
C24 0.033(2) 0.086(4) 0.056(3) 0.012(3) 0.006(2) -0.002(3)
C25 0.039(2) 0.074(4) 0.043(3) -0.002(2) 0.003(2) 0.015(2)
C26 0.039(2) 0.088(4) 0.031(2) 0.007(2) 0.0046(19) 0.006(3)
C27 0.034(2) 0.087(4) 0.047(3) 0.017(3) 0.009(2) 0.007(2)
C28 0.028(5) 0.035(8) 0.029(7) 0.000(5) 0.007(5) 0.015(5)
N11 0.029(4) 0.046(5) 0.036(4) -0.008(3) 0.004(3) 0.020(3)
C29 0.077(9) 0.110(13) 0.039(6) -0.006(7) 0.011(6) 0.073(9)
C30 0.042(5) 0.071(7) 0.053(6) -0.013(5) 0.003(4) 0.040(5)
N12 0.028(4) 0.056(7) 0.033(6) 0.004(6) 0.010(5) 0.020(4)
C31 0.048(6) 0.049(6) 0.076(8) 0.014(6) 0.016(6) 0.020(5)
C32 0.056(6) 0.078(8) 0.035(7) 0.013(6) 0.030(6) 0.045(6)
C128 0.031(6) 0.049(8) 0.072(10) -0.011(8) 0.022(7) 0.000(5)
N111 0.059(7) 0.047(6) 0.145(16) -0.023(8) 0.055(9) 0.013(5)
C129 0.105(13) 0.087(11) 0.115(14) -0.039(10) 0.077(12) -0.006(9)
C130 0.101(15) 0.069(11) 0.32(4) -0.036(17) 0.12(2) 0.020(10)
N112 0.044(7) 0.036(7) 0.082(12) 0.002(9) 0.006(8) 0.018(5)
C131 0.056(8) 0.047(7) 0.172(19) 0.010(10) 0.029(10) 0.017(6)
C132 0.058(9) 0.062(12) 0.057(13) 0.026(9) 0.022(9) 0.022(7)
C51 0.037(2) 0.065(3) 0.028(2) 0.000(2) 0.0100(17) 0.000(2)
C52 0.034(2) 0.060(3) 0.031(2) -0.001(2) 0.0122(17) 0.000(2)
C53 0.032(2) 0.057(3) 0.038(2) -0.005(2) 0.0047(18) -0.002(2)
C54 0.032(2) 0.056(3) 0.035(2) -0.004(2) 0.0077(17) 0.0049(19)
C55 0.030(2) 0.059(3) 0.031(2) -0.0052(19) 0.0095(16) 0.0002(19)
C56 0.033(2) 0.063(3) 0.032(2) 0.002(2) 0.0076(17) -0.002(2)
C57 0.032(2) 0.045(2) 0.034(2) -0.0075(18) 0.0070(16) 0.0085(18)
C58 0.037(2) 0.043(2) 0.041(2) -0.0065(19) 0.0039(18) 0.0138(19)
C59 0.034(2) 0.049(3) 0.041(2) -0.009(2) -0.0061(18) 0.0091(19)
C60 0.032(2) 0.050(3) 0.040(2) -0.005(2) 0.0059(18) 0.0081(19)
C61 0.032(2) 0.053(3) 0.034(2) -0.0063(19) 0.0097(17) 0.0070(19)
C62 0.028(2) 0.057(3) 0.031(2) -0.0065(19) 0.0055(16) 0.0075(18)
C63 0.048(3) 0.065(3) 0.031(2) 0.006(2) 0.002(2) -0.008(2)
C64 0.063(4) 0.114(5) 0.028(2) 0.005(3) 0.010(2) -0.013(3)
C65 0.060(4) 0.123(6) 0.045(3) 0.031(4) -0.003(3) -0.007(4)
C66 0.050(3) 0.071(4) 0.041(3) 0.009(2) 0.011(2) 0.017(3)
C67 0.042(3) 0.081(4) 0.050(3) 0.008(3) 0.007(2) -0.004(3)
C68 0.035(2) 0.050(3) 0.037(2) 0.0036(19) 0.0085(17) 0.0093(19)
C69 0.037(2) 0.060(3) 0.058(3) -0.001(2) 0.018(2) -0.002(2)
C70 0.054(3) 0.042(3) 0.058(3) 0.005(2) 0.014(2) 0.008(2)
C71 0.062(3) 0.052(3) 0.036(2) 0.002(2) -0.001(2) 0.009(2)
C72 0.052(3) 0.084(4) 0.040(3) -0.005(3) 0.019(2) -0.001(3)
C73 0.037(2) 0.044(2) 0.033(2) 0.0019(18) 0.0083(17) 0.0078(18)
C74 0.051(3) 0.046(3) 0.043(3) -0.007(2) 0.004(2) 0.009(2)
C75 0.047(3) 0.051(3) 0.045(3) 0.002(2) 0.013(2) 0.003(2)
C76 0.050(3) 0.057(3) 0.047(3) -0.004(2) 0.017(2) 0.016(2)
C77 0.033(2) 0.070(3) 0.050(3) 0.012(2) 0.012(2) 0.018(2)
C78 0.044(3) 0.037(3) 0.081(4) -0.011(2) -0.012(3) 0.015(2)
C79 0.105(6) 0.096(5) 0.061(4) -0.028(4) -0.032(4) 0.067(5)
C80 0.058(4) 0.075(4) 0.118(6) -0.008(4) -0.041(4) 0.034(3)
C81 0.031(3) 0.067(4) 0.209(11) 0.028(5) -0.016(4) 0.001(3)
C82 0.050(3) 0.069(4) 0.143(8) 0.014(5) 0.039(4) 0.015(3)
C91 0.067(4) 0.064(4) 0.078(4) -0.005(3) 0.002(3) 0.025(3)
Cl11 0.0913(13) 0.0683(11) 0.1122(16) -0.0158(10) 0.0220(11) 0.0103(9)
Cl12 0.0701(10) 0.0590(9) 0.1067(13) 0.0012(9) 0.0139(9) 0.0277(8)
C92 0.057(4) 0.082(5) 0.074(4) 0.004(3) 0.007(3) 0.017(3)
Cl13 0.0688(10) 0.0710(10) 0.0835(11) 0.0070(8) 0.0049(8) 0.0111(8)
Cl14 0.1339(18) 0.0724(11) 0.0689(11) -0.0045(9) 0.0371(11) 0.0053(11)
C93 0.048(3) 0.066(4) 0.054(3) 0.005(3) 0.012(2) 0.015(3)
Cl15 0.0563(8) 0.0591(8) 0.0577(8) 0.0006(6) 0.0042(6) 0.0138(6)
Cl16 0.0819(11) 0.0836(12) 0.0782(11) 0.0050(9) 0.0374(9) 0.0006(9)
C94 0.045(3) 0.074(4) 0.045(3) 0.002(3) 0.011(2) 0.010(3)
Cl17 0.1012(16) 0.1210(19) 0.1000(16) -0.0214(14) -0.0002(13) 0.0725(15)
Cl18 0.0570(10) 0.0950(14) 0.0829(12) 0.0085(10) -0.0077(9) 0.0296(9)
C96 0.058(7) 0.065(10) 0.074(8) 0.027(8) 0.007(6) 0.031(7)
Cl21 0.0540(15) 0.079(2) 0.0671(17) 0.0223(15) 0.0168(13) 0.0234(14)
Cl22 0.114(3) 0.063(2) 0.073(2) 0.0192(18) 0.046(2) 0.025(2)
C97 0.099(17) 0.043(11) 0.12(2) 0.012(12) 0.042(15) 0.041(11)
Cl23 0.063(3) 0.057(3) 0.075(3) 0.004(2) 0.023(2) 0.033(2)
Cl24 0.063(3) 0.053(3) 0.108(5) -0.005(3) 0.003(3) 0.019(3)

loop_
_atom_type_symbol
_atom_type_description
_atom_type_scat_dispersion_real
_atom_type_scat_dispersion_imag
_atom_type_scat_source
C C 0.0033 0.0016 'International Tables Vol C Tables 4.2.6.8 and 6.1.1.4'
H H 0.0000 0.0000 'International Tables Vol C Tables 4.2.6.8 and 6.1.1.4'
N N 0.0061 0.0033 'International Tables Vol C Tables 4.2.6.8 and 6.1.1.4'
Cl Cl 0.1484 0.1585 'International Tables Vol C Tables 4.2.6.8 and 6.1.1.4'
Zn Zn 0.2839 1.4301 'International Tables Vol C Tables 4.2.6.8 and 6.1.1.4'

loop_
_geom_angle_atom_site_label_1
_geom_angle_atom_site_label_2
_geom_angle_atom_site_label_3
_geom_angle
N1 Zn1 N4 82.74(14)
N1 Zn1 Cl1 116.34(12)
N4 Zn1 Cl1 107.03(10)
N1 Zn1 Cl2 111.30(11)
N4 Zn1 Cl2 116.89(11)
Cl1 Zn1 Cl2 117.63(6)
N10 Zn2 N7 82.64(18)
N10 Zn2 Cl3 103.87(17)
N7 Zn2 Cl3 122.87(11)
N10 Zn2 Cl4 126.36(15)
N7 Zn2 Cl4 105.17(13)
Cl3 Zn2 Cl4 113.89(6)
N51 Zn3 N54 81.50(16)
N51 Zn3 Cl6 111.16(15)
N54 Zn3 Cl6 120.46(14)
N51 Zn3 Cl5 111.56(15)
N54 Zn3 Cl5 107.56(13)
Cl6 Zn3 Cl5 118.69(6)
N57 Zn4 N60 81.79(16)
N57 Zn4 Cl7 104.60(12)
N60 Zn4 Cl7 127.50(14)
N57 Zn4 Cl8 123.82(12)
N60 Zn4 Cl8 103.23(12)
Cl7 Zn4 Cl8 113.95(6)
N63 Zn5 N13 107.68(15)
N63 Zn5 Cl10 118.86(11)
N13 Zn5 Cl10 97.03(11)
N63 Zn5 Cl9 98.59(11)
N13 Zn5 Cl9 120.09(10)
Cl10 Zn5 Cl9 115.69(6)
C13 N1 C1 118.4(4)
C13 N1 Zn1 130.6(3)
C1 N1 Zn1 109.8(3)
C13 N2 C14 120.3(4)
C13 N2 C15 123.1(4)
C14 N2 C15 115.4(4)
C13 N3 C17 121.2(4)
C13 N3 C16 123.1(4)
C17 N3 C16 115.8(4)
C18 N4 C2 121.9(3)
C18 N4 Zn1 125.6(3)
C2 N4 Zn1 110.9(3)
C18 N5 C19 121.3(4)
C18 N5 C20 121.9(4)
C19 N5 C20 114.5(4)
C18 N6 C22 122.9(4)
C18 N6 C21 121.4(4)
C22 N6 C21 115.6(4)
C23 N7 C7 122.7(4)
C23 N7 Zn2 118.0(3)
C7 N7 Zn2 111.8(3)
C23 N8 C25 120.6(5)
C23 N8 C24 122.4(4)
C25 N8 C24 115.1(4)
C23 N9 C27 123.3(5)
C23 N9 C26 121.5(5)
C27 N9 C26 115.1(4)
C128 N10 C8 128.3(8)
C128 N10 C28 24.8(8)
C8 N10 C28 114.9(6)
C128 N10 Zn2 118.2(7)
C8 N10 Zn2 112.5(4)
C28 N10 Zn2 121.0(6)
C5 N13 C11 117.2(4)
C5 N13 Zn5 121.9(3)
C11 N13 Zn5 120.8(3)
C10 N14 C4 117.2(4)
C63 N51 C51 121.7(4)
C63 N51 Zn3 128.0(4)
C51 N51 Zn3 109.9(3)
C63 N52 C64 121.6(5)
C63 N52 C65 121.6(6)
C64 N52 C65 115.7(5)
C63 N53 C67 123.1(5)
C63 N53 C66 122.3(4)
C67 N53 C66 114.1(4)
C68 N54 C52 119.2(4)
C68 N54 Zn3 132.3(3)
C52 N54 Zn3 108.3(3)
C68 N55 C70 123.5(4)
C68 N55 C69 121.8(4)
C70 N55 C69 114.4(4)
C68 N56 C71 121.5(4)
C68 N56 C72 121.5(4)
C71 N56 C72 115.1(4)
C73 N57 C57 120.1(4)
C73 N57 Zn4 121.7(3)
C57 N57 Zn4 113.5(3)
C73 N58 C74 119.6(4)
C73 N58 C75 123.5(4)
C74 N58 C75 115.2(4)
C73 N59 C76 121.3(4)
C73 N59 C77 123.8(4)
C76 N59 C77 114.1(4)
C78 N60 C58 119.2(5)
C78 N60 Zn4 121.6(3)
C58 N60 Zn4 113.1(3)
C78 N61 C79 121.0(5)
C78 N61 C80 121.5(7)
C79 N61 C80 117.1(6)
C78 N62 C82 121.3(5)
C78 N62 C81 121.3(7)
C82 N62 C81 115.9(7)
C61 N63 C55 118.2(4)
C61 N63 Zn5 120.1(3)
C55 N63 Zn5 121.6(3)
C54 N64 C60 117.6(4)
C6 C1 N1 123.2(4)
C6 C1 C2 119.6(4)
N1 C1 C2 117.1(4)
C3 C2 N4 125.8(4)
C3 C2 C1 119.2(4)
N4 C2 C1 115.0(3)
C2 C3 C4 122.0(4)
C2 C3 H3 119.0
C4 C3 H3 119.0
N14 C4 C3 119.6(4)
N14 C4 C5 121.7(4)
C3 C4 C5 118.7(4)
N13 C5 C6 120.3(4)
N13 C5 C4 120.9(4)
C6 C5 C4 118.8(4)
C1 C6 C5 121.7(4)
C1 C6 H6 119.1
C5 C6 H6 119.1
C12 C7 N7 123.2(5)
C12 C7 C8 119.6(4)
N7 C7 C8 117.1(4)
C9 C8 N10 124.3(5)
C9 C8 C7 119.7(4)
N10 C8 C7 115.7(4)
C8 C9 C10 121.5(5)
C8 C9 H9 119.2
C10 C9 H9 119.2
N14 C10 C9 118.5(5)
N14 C10 C11 122.8(4)
C9 C10 C11 118.7(4)
N13 C11 C12 120.3(4)
N13 C11 C10 120.0(4)
C12 C11 C10 119.7(4)
C7 C12 C11 120.8(5)
C7 C12 H12 119.6
C11 C12 H12 119.6
N1 C13 N2 122.2(4)
N1 C13 N3 119.4(4)
N2 C13 N3 118.3(4)
N2 C14 H14A 109.5
N2 C14 H14B 109.5
H14A C14 H14B 109.5
N2 C14 H14C 109.5
H14A C14 H14C 109.5
H14B C14 H14C 109.5
N2 C15 H15A 109.5
N2 C15 H15B 109.5
H15A C15 H15B 109.5
N2 C15 H15C 109.5
H15A C15 H15C 109.5
H15B C15 H15C 109.5
N3 C16 H16A 109.5
N3 C16 H16B 109.5
H16A C16 H16B 109.5
N3 C16 H16C 109.5
H16A C16 H16C 109.5
H16B C16 H16C 109.5
N3 C17 H17A 109.5
N3 C17 H17B 109.5
H17A C17 H17B 109.5
N3 C17 H17C 109.5
H17A C17 H17C 109.5
H17B C17 H17C 109.5
N5 C18 N4 119.1(4)
N5 C18 N6 117.6(4)
N4 C18 N6 123.3(4)
N5 C19 H19A 109.5
N5 C19 H19B 109.5
H19A C19 H19B 109.5
N5 C19 H19C 109.5
H19A C19 H19C 109.5
H19B C19 H19C 109.5
N5 C20 H20A 109.5
N5 C20 H20B 109.5
H20A C20 H20B 109.5
N5 C20 H20C 109.5
H20A C20 H20C 109.5
H20B C20 H20C 109.5
N6 C21 H21A 109.5
N6 C21 H21B 109.5
H21A C21 H21B 109.5
N6 C21 H21C 109.5
H21A C21 H21C 109.5
H21B C21 H21C 109.5
N6 C22 H22A 109.5
N6 C22 H22B 109.5
H22A C22 H22B 109.5
N6 C22 H22C 109.5
H22A C22 H22C 109.5
H22B C22 H22C 109.5
N8 C23 N7 117.9(4)
N8 C23 N9 119.8(5)
N7 C23 N9 122.2(5)
N8 C24 H24A 109.5
N8 C24 H24B 109.5
H24A C24 H24B 109.5
N8 C24 H24C 109.5
H24A C24 H24C 109.5
H24B C24 H24C 109.5
N8 C25 H25A 109.5
N8 C25 H25B 109.5
H25A C25 H25B 109.5
N8 C25 H25C 109.5
H25A C25 H25C 109.5
H25B C25 H25C 109.5
N9 C26 H26A 109.5
N9 C26 H26B 109.5
H26A C26 H26B 109.5
N9 C26 H26C 109.5
H26A C26 H26C 109.5
H26B C26 H26C 109.5
N9 C27 H27A 109.5
N9 C27 H27B 109.5
H27A C27 H27B 109.5
N9 C27 H27C 109.5
H27A C27 H27C 109.5
H27B C27 H27C 109.5
N12 C28 N11 117.9(13)
N12 C28 N10 126.8(10)
N11 C28 N10 115.0(13)
C28 N11 C29 121.4(11)
C28 N11 C30 122.6(10)
C29 N11 C30 115.4(8)
C28 N12 C31 121.9(14)
C28 N12 C32 122.8(14)
C31 N12 C32 114.1(14)
N10 C128 N112 116.3(13)
N10 C128 N111 123.2(18)
N112 C128 N111 120.5(19)
C128 N111 C130 123(2)
C128 N111 C129 121.9(16)
C130 N111 C129 114.7(19)
N111 C129 H12A 109.5
N111 C129 H12B 109.5
H12A C129 H12B 109.5
N111 C129 H12C 109.5
H12A C129 H12C 109.5
H12B C129 H12C 109.5
N111 C130 H13A 109.5
N111 C130 H13B 109.5
H13A C130 H13B 109.5
N111 C130 H13C 109.5
H13A C130 H13C 109.5
H13B C130 H13C 109.5
C128 N112 C132 122.8(14)
C128 N112 C131 120(2)
C132 N112 C131 116.8(19)
N112 C131 H13D 109.5
N112 C131 H13E 109.5
H13D C131 H13E 109.5
N112 C131 H13F 109.5
H13D C131 H13F 109.5
H13E C131 H13F 109.5
N112 C132 H13G 109.5
N112 C132 H13H 109.5
H13G C132 H13H 109.5
N112 C132 H13I 109.5
H13G C132 H13I 109.5
H13H C132 H13I 109.5
C56 C51 N51 124.4(4)
C56 C51 C52 119.8(5)
N51 C51 C52 115.6(4)
C53 C52 N54 124.8(4)
C53 C52 C51 119.3(5)
N54 C52 C51 116.0(4)
C52 C53 C54 121.7(4)
C52 C53 H53 119.2
C54 C53 H53 119.2
N64 C54 C53 119.0(4)
N64 C54 C55 121.5(4)
C53 C54 C55 119.5(5)
N63 C55 C56 122.0(4)
N63 C55 C54 120.4(4)
C56 C55 C54 117.6(4)
C51 C56 C55 122.0(4)
C51 C56 H56 119.0
C55 C56 H56 119.0
C62 C57 N57 124.6(4)
C62 C57 C58 119.7(4)
N57 C57 C58 115.6(4)
C59 C58 N60 125.5(4)
C59 C58 C57 118.8(4)
N60 C58 C57 115.6(4)
C58 C59 C60 121.8(4)
C58 C59 H59 119.1
C60 C59 H59 119.1
N64 C60 C59 118.7(4)
N64 C60 C61 121.8(4)
C59 C60 C61 119.5(4)
N63 C61 C62 122.1(4)
N63 C61 C60 120.3(4)
C62 C61 C60 117.7(4)
C57 C62 C61 122.2(4)
C57 C62 H62 118.9
C61 C62 H62 118.9
N51 C63 N53 122.6(4)
N51 C63 N52 119.6(5)
N53 C63 N52 117.8(5)
N52 C64 H64A 109.5
N52 C64 H64B 109.5
H64A C64 H64B 109.5
N52 C64 H64C 109.5
H64A C64 H64C 109.5
H64B C64 H64C 109.5
N52 C65 H65A 109.5
N52 C65 H65B 109.5
H65A C65 H65B 109.5
N52 C65 H65C 109.5
H65A C65 H65C 109.5
H65B C65 H65C 109.5
N53 C66 H66A 109.5
N53 C66 H66B 109.5
H66A C66 H66B 109.5
N53 C66 H66C 109.5
H66A C66 H66C 109.5
H66B C66 H66C 109.5
N53 C67 H67A 109.5
N53 C67 H67B 109.5
H67A C67 H67B 109.5
N53 C67 H67C 109.5
H67A C67 H67C 109.5
H67B C67 H67C 109.5
N54 C68 N55 120.1(4)
N54 C68 N56 123.0(4)
N55 C68 N56 116.8(4)
N55 C69 H69A 109.5
N55 C69 H69B 109.5
H69A C69 H69B 109.5
N55 C69 H69C 109.5
H69A C69 H69C 109.5
H69B C69 H69C 109.5
N55 C70 H70A 109.5
N55 C70 H70B 109.5
H70A C70 H70B 109.5
N55 C70 H70C 109.5
H70A C70 H70C 109.5
H70B C70 H70C 109.5
N56 C71 H71A 109.5
N56 C71 H71B 109.5
H71A C71 H71B 109.5
N56 C71 H71C 109.5
H71A C71 H71C 109.5
H71B C71 H71C 109.5
N56 C72 H72A 109.5
N56 C72 H72B 109.5
H72A C72 H72B 109.5
N56 C72 H72C 109.5
H72A C72 H72C 109.5
H72B C72 H72C 109.5
N58 C73 N59 120.1(4)
N58 C73 N57 117.9(4)
N59 C73 N57 121.9(4)
N58 C74 H74A 109.5
N58 C74 H74B 109.5
H74A C74 H74B 109.5
N58 C74 H74C 109.5
H74A C74 H74C 109.5
H74B C74 H74C 109.5
N58 C75 H75A 109.5
N58 C75 H75B 109.5
H75A C75 H75B 109.5
N58 C75 H75C 109.5
H75A C75 H75C 109.5
H75B C75 H75C 109.5
N59 C76 H76A 109.5
N59 C76 H76B 109.5
H76A C76 H76B 109.5
N59 C76 H76C 109.5
H76A C76 H76C 109.5
H76B C76 H76C 109.5
N59 C77 H77A 109.5
N59 C77 H77B 109.5
H77A C77 H77B 109.5
N59 C77 H77C 109.5
H77A C77 H77C 109.5
H77B C77 H77C 109.5
N62 C78 N61 119.7(5)
N62 C78 N60 122.5(6)
N61 C78 N60 117.7(6)
N61 C79 H79A 109.5
N61 C79 H79B 109.5
H79A C79 H79B 109.5
N61 C79 H79C 109.5
H79A C79 H79C 109.5
H79B C79 H79C 109.5
N61 C80 H80A 109.5
N61 C80 H80B 109.5
H80A C80 H80B 109.5
N61 C80 H80C 109.5
H80A C80 H80C 109.5
H80B C80 H80C 109.5
N62 C81 H81A 109.5
N62 C81 H81B 109.5
H81A C81 H81B 109.5
N62 C81 H81C 109.5
H81A C81 H81C 109.5
H81B C81 H81C 109.5
N62 C82 H82A 109.5
N62 C82 H82B 109.5
H82A C82 H82B 109.5
N62 C82 H82C 109.5
H82A C82 H82C 109.5
H82B C82 H82C 109.5
Cl12 C91 Cl11 110.4(4)
Cl12 C91 H91A 109.6
Cl11 C91 H91A 109.6
Cl12 C91 H91B 109.6
Cl11 C91 H91B 109.6
H91A C91 H91B 108.1
Cl14 C92 Cl13 113.1(4)
Cl14 C92 H92A 109.0
Cl13 C92 H92A 109.0
Cl14 C92 H92B 109.0
Cl13 C92 H92B 109.0
H92A C92 H92B 107.8
Cl16 C93 Cl15 111.4(3)
Cl16 C93 H93A 109.3
Cl15 C93 H93A 109.3
Cl16 C93 H93B 109.3
Cl15 C93 H93B 109.3
H93A C93 H93B 108.0
Cl17 C94 Cl18 113.8(4)
Cl17 C94 H94A 108.8
Cl18 C94 H94A 108.8
Cl17 C94 H94B 108.8
Cl18 C94 H94B 108.8
H94A C94 H94B 107.7
Cl22 C96 Cl21 110.6(8)
Cl22 C96 H96A 109.5
Cl21 C96 H96A 109.5
Cl22 C96 H96B 109.5
Cl21 C96 H96B 109.5
H96A C96 H96B 108.1
Cl24 C97 Cl23 113.3(13)
Cl24 C97 H97A 108.9
Cl23 C97 H97A 108.9
Cl24 C97 H97B 108.9
Cl23 C97 H97B 108.9
H97A C97 H97B 107.7

loop_
_geom_bond_atom_site_label_1
_geom_bond_atom_site_label_2
_geom_bond_distance
Zn1 N1 2.036(4)
Zn1 N4 2.037(3)
Zn1 Cl1 2.2079(15)
Zn1 Cl2 2.2466(13)
Zn2 N10 2.025(5)
Zn2 N7 2.037(4)
Zn2 Cl3 2.2268(16)
Zn2 Cl4 2.2411(17)
Zn3 N51 2.049(4)
Zn3 N54 2.051(4)
Zn3 Cl6 2.213(2)
Zn3 Cl5 2.2437(17)
Zn4 N57 2.030(4)
Zn4 N60 2.039(4)
Zn4 Cl7 2.2172(17)
Zn4 Cl8 2.2427(15)
Zn5 N63 2.093(4)
Zn5 N13 2.104(4)
Zn5 Cl10 2.2375(13)
Zn5 Cl9 2.2462(14)
N1 C13 1.340(6)
N1 C1 1.406(5)
N2 C13 1.351(6)
N2 C14 1.456(6)
N2 C15 1.458(6)
N3 C13 1.353(6)
N3 C17 1.456(6)
N3 C16 1.456(6)
N4 C18 1.343(6)
N4 C2 1.405(5)
N5 C18 1.342(6)
N5 C19 1.436(6)
N5 C20 1.463(6)
N6 C18 1.354(6)
N6 C22 1.449(7)
N6 C21 1.473(7)
N7 C23 1.343(7)
N7 C7 1.392(6)
N8 C23 1.340(6)
N8 C25 1.454(6)
N8 C24 1.474(7)
N9 C23 1.345(6)
N9 C27 1.457(8)
N9 C26 1.458(7)
N10 C128 1.134(17)
N10 C8 1.399(6)
N10 C28 1.545(15)
N13 C5 1.354(5)
N13 C11 1.374(5)
N14 C10 1.339(6)
N14 C4 1.341(5)
N51 C63 1.331(7)
N51 C51 1.396(7)
N52 C63 1.350(6)
N52 C64 1.452(9)
N52 C65 1.470(9)
N53 C63 1.345(7)
N53 C67 1.463(7)
N53 C66 1.469(7)
N54 C68 1.333(6)
N54 C52 1.406(6)
N55 C68 1.334(6)
N55 C70 1.456(7)
N55 C69 1.475(6)
N56 C68 1.368(6)
N56 C71 1.459(6)
N56 C72 1.462(7)
N57 C73 1.354(6)
N57 C57 1.393(6)
N58 C73 1.335(6)
N58 C74 1.458(7)
N58 C75 1.466(6)
N59 C73 1.351(6)
N59 C76 1.459(6)
N59 C77 1.471(6)
N60 C78 1.357(6)
N60 C58 1.394(6)
N61 C78 1.343(8)
N61 C79 1.456(10)
N61 C80 1.467(7)
N62 C78 1.339(9)
N62 C82 1.440(11)
N62 C81 1.471(8)
N63 C61 1.348(6)
N63 C55 1.352(6)
N64 C54 1.336(6)
N64 C60 1.345(6)
C1 C6 1.375(6)
C1 C2 1.458(6)
C2 C3 1.357(6)
C3 C4 1.423(6)
C3 H3 0.9300
C4 C5 1.439(7)
C5 C6 1.404(6)
C6 H6 0.9300
C7 C12 1.386(6)
C7 C8 1.437(8)
C8 C9 1.371(7)
C9 C10 1.417(6)
C9 H9 0.9300
C10 C11 1.424(7)
C11 C12 1.411(6)
C12 H12 0.9300
C14 H14A 0.9600
C14 H14B 0.9600
C14 H14C 0.9600
C15 H15A 0.9600
C15 H15B 0.9600
C15 H15C 0.9600
C16 H16A 0.9600
C16 H16B 0.9600
C16 H16C 0.9600
C17 H17A 0.9600
C17 H17B 0.9600
C17 H17C 0.9600
C19 H19A 0.9600
C19 H19B 0.9600
C19 H19C 0.9600
C20 H20A 0.9600
C20 H20B 0.9600
C20 H20C 0.9600
C21 H21A 0.9600
C21 H21B 0.9600
C21 H21C 0.9600
C22 H22A 0.9600
C22 H22B 0.9600
C22 H22C 0.9600
C24 H24A 0.9600
C24 H24B 0.9600
C24 H24C 0.9600
C25 H25A 0.9600
C25 H25B 0.9600
C25 H25C 0.9600
C26 H26A 0.9600
C26 H26B 0.9600
C26 H26C 0.9600
C27 H27A 0.9600
C27 H27B 0.9600
C27 H27C 0.9600
C28 N12 1.329(19)
C28 N11 1.364(13)
N11 C29 1.453(16)
N11 C30 1.461(12)
C29 H29A 0.9600
C29 H29B 0.9600
C29 H29C 0.9600
C30 H30A 0.9600
C30 H30B 0.9600
C30 H30C 0.9600
N12 C31 1.444(19)
N12 C32 1.451(15)
C31 H31A 0.9600
C31 H31B 0.9600
C31 H31C 0.9600
C32 H32A 0.9600
C32 H32B 0.9600
C32 H32C 0.9600
C128 N112 1.370(19)
C128 N111 1.370(16)
N111 C130 1.38(3)
N111 C129 1.43(3)
C129 H12A 0.9600
C129 H12B 0.9600
C129 H12C 0.9600
C130 H13A 0.9600
C130 H13B 0.9600
C130 H13C 0.9600
N112 C132 1.39(2)
N112 C131 1.50(2)
C131 H13D 0.9600
C131 H13E 0.9600
C131 H13F 0.9600
C132 H13G 0.9600
C132 H13H 0.9600
C132 H13I 0.9600
C51 C56 1.367(7)
C51 C52 1.454(6)
C52 C53 1.361(7)
C53 C54 1.412(7)
C53 H53 0.9300
C54 C55 1.447(6)
C55 C56 1.417(7)
C56 H56 0.9300
C57 C62 1.360(7)
C57 C58 1.461(6)
C58 C59 1.356(7)
C59 C60 1.412(7)
C59 H59 0.9300
C60 C61 1.440(6)
C61 C62 1.410(7)
C62 H62 0.9300
C64 H64A 0.9600
C64 H64B 0.9600
C64 H64C 0.9600
C65 H65A 0.9600
C65 H65B 0.9600
C65 H65C 0.9600
C66 H66A 0.9600
C66 H66B 0.9600
C66 H66C 0.9600
C67 H67A 0.9600
C67 H67B 0.9600
C67 H67C 0.9600
C69 H69A 0.9600
C69 H69B 0.9600
C69 H69C 0.9600
C70 H70A 0.9600
C70 H70B 0.9600
C70 H70C 0.9600
C71 H71A 0.9600
C71 H71B 0.9600
C71 H71C 0.9600
C72 H72A 0.9600
C72 H72B 0.9600
C72 H72C 0.9600
C74 H74A 0.9600
C74 H74B 0.9600
C74 H74C 0.9600
C75 H75A 0.9600
C75 H75B 0.9600
C75 H75C 0.9600
C76 H76A 0.9600
C76 H76B 0.9600
C76 H76C 0.9600
C77 H77A 0.9600
C77 H77B 0.9600
C77 H77C 0.9600
C79 H79A 0.9600
C79 H79B 0.9600
C79 H79C 0.9600
C80 H80A 0.9600
C80 H80B 0.9600
C80 H80C 0.9600
C81 H81A 0.9600
C81 H81B 0.9600
C81 H81C 0.9600
C82 H82A 0.9600
C82 H82B 0.9600
C82 H82C 0.9600
C91 Cl12 1.736(7)
C91 Cl11 1.759(7)
C91 H91A 0.9700
C91 H91B 0.9700
C92 Cl14 1.737(8)
C92 Cl13 1.752(7)
C92 H92A 0.9700
C92 H92B 0.9700
C93 Cl16 1.752(6)
C93 Cl15 1.768(6)
C93 H93A 0.9700
C93 H93B 0.9700
C94 Cl17 1.706(7)
C94 Cl18 1.756(6)
C94 H94A 0.9700
C94 H94B 0.9700
C96 Cl22 1.736(12)
C96 Cl21 1.759(11)
C96 H96A 0.9700
C96 H96B 0.9700
C97 Cl24 1.735(15)
C97 Cl23 1.747(17)
C97 H97A 0.9700
C97 H97B 0.9700

loop_
_geom_torsion_atom_site_label_1
_geom_torsion_atom_site_label_2
_geom_torsion_atom_site_label_3
_geom_torsion_atom_site_label_4
_geom_torsion
N4 Zn1 N1 C13 148.9(4)
Cl1 Zn1 N1 C13 43.4(4)
Cl2 Zn1 N1 C13 -95.0(4)
N4 Zn1 N1 C1 -17.9(3)
Cl1 Zn1 N1 C1 -123.4(2)
Cl2 Zn1 N1 C1 98.1(3)
N1 Zn1 N4 C18 -147.0(4)
Cl1 Zn1 N4 C18 -31.6(4)
Cl2 Zn1 N4 C18 102.8(3)
N1 Zn1 N4 C2 18.4(3)
Cl1 Zn1 N4 C2 133.8(2)
Cl2 Zn1 N4 C2 -91.8(3)
N10 Zn2 N7 C23 -149.6(4)
Cl3 Zn2 N7 C23 108.6(3)
Cl4 Zn2 N7 C23 -23.8(4)
N10 Zn2 N7 C7 1.0(3)
Cl3 Zn2 N7 C7 -100.8(3)
Cl4 Zn2 N7 C7 126.7(3)
N7 Zn2 N10 C128 -173.7(11)
Cl3 Zn2 N10 C128 -51.6(11)
Cl4 Zn2 N10 C128 82.9(11)
N7 Zn2 N10 C8 -4.1(4)
Cl3 Zn2 N10 C8 118.0(3)
Cl4 Zn2 N10 C8 -107.5(3)
N7 Zn2 N10 C28 -145.3(7)
Cl3 Zn2 N10 C28 -23.2(7)
Cl4 Zn2 N10 C28 111.2(6)
N63 Zn5 N13 C5 138.3(3)
Cl10 Zn5 N13 C5 -98.3(3)
Cl9 Zn5 N13 C5 26.9(3)
N63 Zn5 N13 C11 -44.3(3)
Cl10 Zn5 N13 C11 79.1(3)
Cl9 Zn5 N13 C11 -155.7(3)
N54 Zn3 N51 C63 149.3(5)
Cl6 Zn3 N51 C63 29.9(5)
Cl5 Zn3 N51 C63 -105.1(5)
N54 Zn3 N51 C51 -23.3(4)
Cl6 Zn3 N51 C51 -142.8(3)
Cl5 Zn3 N51 C51 82.3(4)
N51 Zn3 N54 C68 -148.5(5)
Cl6 Zn3 N54 C68 -38.9(5)
Cl5 Zn3 N54 C68 101.5(4)
N51 Zn3 N54 C52 26.1(3)
Cl6 Zn3 N54 C52 135.7(3)
Cl5 Zn3 N54 C52 -83.9(3)
N60 Zn4 N57 C73 -150.8(4)
Cl7 Zn4 N57 C73 -24.1(4)
Cl8 Zn4 N57 C73 108.7(3)
N60 Zn4 N57 C57 5.1(3)
Cl7 Zn4 N57 C57 131.8(3)
Cl8 Zn4 N57 C57 -95.4(3)
N57 Zn4 N60 C78 -158.6(5)
Cl7 Zn4 N60 C78 99.3(5)
Cl8 Zn4 N60 C78 -35.6(5)
N57 Zn4 N60 C58 -6.3(3)
Cl7 Zn4 N60 C58 -108.4(3)
Cl8 Zn4 N60 C58 116.6(3)
N13 Zn5 N63 C61 -39.7(4)
Cl10 Zn5 N63 C61 -148.5(3)
Cl9 Zn5 N63 C61 85.8(3)
N13 Zn5 N63 C55 138.2(3)
Cl10 Zn5 N63 C55 29.4(4)
Cl9 Zn5 N63 C55 -96.3(3)
C13 N1 C1 C6 29.8(6)
Zn1 N1 C1 C6 -161.6(3)
C13 N1 C1 C2 -153.8(4)
Zn1 N1 C1 C2 14.8(4)
C18 N4 C2 C3 -31.5(6)
Zn1 N4 C2 C3 162.5(3)
C18 N4 C2 C1 150.6(4)
Zn1 N4 C2 C1 -15.4(4)
C6 C1 C2 C3 -1.2(6)
N1 C1 C2 C3 -177.7(4)
C6 C1 C2 N4 176.8(4)
N1 C1 C2 N4 0.3(5)
N4 C2 C3 C4 -178.0(4)
C1 C2 C3 C4 -0.2(6)
C10 N14 C4 C3 -179.7(4)
C10 N14 C4 C5 -0.5(6)
C2 C3 C4 N14 -179.5(4)
C2 C3 C4 C5 1.2(6)
C11 N13 C5 C6 -177.7(4)
Zn5 N13 C5 C6 -0.2(5)
C11 N13 C5 C4 4.2(6)
Zn5 N13 C5 C4 -178.2(3)
N14 C4 C5 N13 -2.0(6)
C3 C4 C5 N13 177.3(4)
N14 C4 C5 C6 180.0(4)
C3 C4 C5 C6 -0.8(6)
N1 C1 C6 C5 177.9(4)
C2 C1 C6 C5 1.6(6)
N13 C5 C6 C1 -178.7(4)
C4 C5 C6 C1 -0.6(6)
C23 N7 C7 C12 -32.4(7)
Zn2 N7 C7 C12 178.6(3)
C23 N7 C7 C8 151.3(4)
Zn2 N7 C7 C8 2.4(5)
C128 N10 C8 C9 -10.4(14)
C28 N10 C8 C9 -35.0(8)
Zn2 N10 C8 C9 -178.6(4)
C128 N10 C8 C7 174.8(13)
C28 N10 C8 C7 150.2(6)
Zn2 N10 C8 C7 6.5(5)
C12 C7 C8 C9 2.5(7)
N7 C7 C8 C9 178.9(4)
C12 C7 C8 N10 177.6(4)
N7 C7 C8 N10 -6.0(6)
N10 C8 C9 C10 -177.6(4)
C7 C8 C9 C10 -3.0(7)
C4 N14 C10 C9 -177.8(4)
C4 N14 C10 C11 0.4(6)
C8 C9 C10 N14 -179.8(4)
C8 C9 C10 C11 1.9(7)
C5 N13 C11 C12 176.3(4)
Zn5 N13 C11 C12 -1.3(5)
C5 N13 C11 C10 -4.2(6)
Zn5 N13 C11 C10 178.2(3)
N14 C10 C11 N13 2.0(6)
C9 C10 C11 N13 -179.8(4)
N14 C10 C11 C12 -178.5(4)
C9 C10 C11 C12 -0.3(6)
N7 C7 C12 C11 -177.1(4)
C8 C7 C12 C11 -0.9(6)
N13 C11 C12 C7 179.4(4)
C10 C11 C12 C7 -0.2(6)
C1 N1 C13 N2 47.0(6)
Zn1 N1 C13 N2 -118.9(4)
C1 N1 C13 N3 -137.1(4)
Zn1 N1 C13 N3 57.0(5)
C14 N2 C13 N1 23.5(6)
C15 N2 C13 N1 -142.9(4)
C14 N2 C13 N3 -152.5(4)
C15 N2 C13 N3 41.1(6)
C17 N3 C13 N1 28.7(6)
C16 N3 C13 N1 -151.8(5)
C17 N3 C13 N2 -155.2(4)
C16 N3 C13 N2 24.3(6)
C19 N5 C18 N4 -22.0(6)
C20 N5 C18 N4 139.6(4)
C19 N5 C18 N6 160.7(4)
C20 N5 C18 N6 -37.6(6)
C2 N4 C18 N5 153.4(4)
Zn1 N4 C18 N5 -42.7(5)
C2 N4 C18 N6 -29.5(6)
Zn1 N4 C18 N6 134.4(4)
C22 N6 C18 N5 146.5(4)
C21 N6 C18 N5 -35.3(6)
C22 N6 C18 N4 -30.6(6)
C21 N6 C18 N4 147.6(4)
C25 N8 C23 N7 -22.1(6)
C24 N8 C23 N7 141.5(5)
C25 N8 C23 N9 161.8(4)
C24 N8 C23 N9 -34.6(7)
C7 N7 C23 N8 144.7(4)
Zn2 N7 C23 N8 -68.2(5)
C7 N7 C23 N9 -39.3(7)
Zn2 N7 C23 N9 107.8(4)
C27 N9 C23 N8 -31.0(6)
C26 N9 C23 N8 153.6(4)
C27 N9 C23 N7 153.2(4)
C26 N9 C23 N7 -22.3(6)
C128 N10 C28 N12 -165(3)
C8 N10 C28 N12 -36.2(14)
Zn2 N10 C28 N12 104.1(13)
C128 N10 C28 N11 21.7(18)
C8 N10 C28 N11 150.4(8)
Zn2 N10 C28 N11 -69.3(11)
N12 C28 N11 C29 162.4(12)
N10 C28 N11 C29 -23.6(16)
N12 C28 N11 C30 -27.5(18)
N10 C28 N11 C30 146.5(10)
N11 C28 N12 C31 -42.4(17)
N10 C28 N12 C31 144.4(11)
N11 C28 N12 C32 151.4(13)
N10 C28 N12 C32 -22(2)
C8 N10 C128 N112 -48.0(18)
C28 N10 C128 N112 16.4(17)
Zn2 N10 C128 N112 119.7(11)
C8 N10 C128 N111 133.9(12)
C28 N10 C128 N111 -162(3)
Zn2 N10 C128 N111 -58.4(18)
N10 C128 N111 C130 146.7(16)
N112 C128 N111 C130 -31(2)
N10 C128 N111 C129 -23(2)
N112 C128 N111 C129 158.4(14)
N10 C128 N112 C132 -22(2)
N111 C128 N112 C132 155.8(14)
N10 C128 N112 C131 147.1(12)
N111 C128 N112 C131 -35(2)
C63 N51 C51 C56 27.8(8)
Zn3 N51 C51 C56 -159.0(4)
C63 N51 C51 C52 -157.0(5)
Zn3 N51 C51 C52 16.2(6)
C68 N54 C52 C53 -31.3(7)
Zn3 N54 C52 C53 153.3(4)
C68 N54 C52 C51 150.4(5)
Zn3 N54 C52 C51 -25.0(5)
C56 C51 C52 C53 3.2(7)
N51 C51 C52 C53 -172.3(5)
C56 C51 C52 N54 -178.4(4)
N51 C51 C52 N54 6.2(7)
N54 C52 C53 C54 177.6(4)
C51 C52 C53 C54 -4.1(7)
C60 N64 C54 C53 178.2(4)
C60 N64 C54 C55 -1.9(7)
C52 C53 C54 N64 -178.1(5)
C52 C53 C54 C55 2.0(7)
C61 N63 C55 C56 -177.7(4)
Zn5 N63 C55 C56 4.4(6)
C61 N63 C55 C54 3.5(6)
Zn5 N63 C55 C54 -174.4(3)
N64 C54 C55 N63 0.1(7)
C53 C54 C55 N63 -180.0(4)
N64 C54 C55 C56 -178.8(4)
C53 C54 C55 C56 1.2(7)
N51 C51 C56 C55 175.0(5)
C52 C51 C56 C55 0.0(8)
N63 C55 C56 C51 179.1(5)
C54 C55 C56 C51 -2.1(7)
C73 N57 C57 C62 -30.3(6)
Zn4 N57 C57 C62 173.4(4)
C73 N57 C57 C58 153.3(4)
Zn4 N57 C57 C58 -3.1(5)
C78 N60 C58 C59 -23.8(8)
Zn4 N60 C58 C59 -176.8(4)
C78 N60 C58 C57 159.5(5)
Zn4 N60 C58 C57 6.5(5)
C62 C57 C58 C59 4.1(7)
N57 C57 C58 C59 -179.3(4)
C62 C57 C58 N60 -178.9(4)
N57 C57 C58 N60 -2.3(6)
N60 C58 C59 C60 178.2(5)
C57 C58 C59 C60 -5.1(7)
C54 N64 C60 C59 -179.9(4)
C54 N64 C60 C61 0.2(7)
C58 C59 C60 N64 -178.4(5)
C58 C59 C60 C61 1.5(7)
C55 N63 C61 C62 175.3(4)
Zn5 N63 C61 C62 -6.7(6)
C55 N63 C61 C60 -5.2(6)
Zn5 N63 C61 C60 172.8(3)
N64 C60 C61 N63 3.4(7)
C59 C60 C61 N63 -176.5(4)
N64 C60 C61 C62 -177.0(4)
C59 C60 C61 C62 3.1(7)
N57 C57 C62 C61 -175.7(4)
C58 C57 C62 C61 0.6(7)
N63 C61 C62 C57 175.5(4)
C60 C61 C62 C57 -4.1(7)
C51 N51 C63 N53 39.3(9)
Zn3 N51 C63 N53 -132.6(5)
C51 N51 C63 N52 -142.6(6)
Zn3 N51 C63 N52 45.5(8)
C67 N53 C63 N51 -146.2(6)
C66 N53 C63 N51 24.9(9)
C67 N53 C63 N52 35.6(9)
C66 N53 C63 N52 -153.2(6)
C64 N52 C63 N51 23.4(9)
C65 N52 C63 N51 -143.7(6)
C64 N52 C63 N53 -158.4(6)
C65 N52 C63 N53 34.5(9)
C52 N54 C68 N55 147.5(5)
Zn3 N54 C68 N55 -38.4(7)
C52 N54 C68 N56 -35.2(7)
Zn3 N54 C68 N56 138.8(4)
C70 N55 C68 N54 151.5(5)
C69 N55 C68 N54 -21.4(7)
C70 N55 C68 N56 -25.9(7)
C69 N55 C68 N56 161.2(5)
C71 N56 C68 N54 135.6(5)
C72 N56 C68 N54 -27.9(8)
C71 N56 C68 N55 -47.0(7)
C72 N56 C68 N55 149.5(5)
C74 N58 C73 N59 167.8(4)
C75 N58 C73 N59 -27.6(7)
C74 N58 C73 N57 -15.4(6)
C75 N58 C73 N57 149.2(4)
C76 N59 C73 N58 154.8(4)
C77 N59 C73 N58 -36.5(7)
C76 N59 C73 N57 -21.8(7)
C77 N59 C73 N57 146.9(5)
C57 N57 C73 N58 138.4(4)
Zn4 N57 C73 N58 -67.2(5)
C57 N57 C73 N59 -44.9(6)
Zn4 N57 C73 N59 109.5(4)
C82 N62 C78 N61 152.9(6)
C81 N62 C78 N61 -42.0(8)
C82 N62 C78 N60 -23.6(8)
C81 N62 C78 N60 141.6(6)
C79 N61 C78 N62 161.4(6)
C80 N61 C78 N62 -25.6(8)
C79 N61 C78 N60 -21.9(8)
C80 N61 C78 N60 151.1(5)
C58 N60 C78 N62 -43.8(7)
Zn4 N60 C78 N62 106.8(6)
C58 N60 C78 N61 139.7(5)
Zn4 N60 C78 N61 -69.7(6)

loop_
_platon_squeeze_void_nr
_platon_squeeze_void_average_x
_platon_squeeze_void_average_y
_platon_squeeze_void_average_z
_platon_squeeze_void_volume
_platon_squeeze_void_count_electrons
_platon_squeeze_void_content
1 0.500 1.000 0.500 204 43 ' '
